data_1100919
_chemical_formula_sum 'C2 O S'
_chemical_formula_weight 18.0218
_space_group_crystal_system hexagonal
_space_group_IT_number 178
_space_group_name_Hall 'P 61 2 (0 0 5)'
_space_group_name_H-M_alt 'P 61 2 2'
_cell_angle_alpha 90.000(10)
_cell_angle_beta 90.000(10)
_cell_angle_gamma 120.000(10)
_cell_formula_units_Z 6
_cell_length_a 8.530(10)
_cell_length_b 8.530(10)
_cell_length_c 20.370(10)
_cell_measurement_temperature 293
_cell_volume 1284(3)
_computing_data_reduction 'xtal ADDREF SORTRF'
_computing_molecular_graphics xtal
_computing_publication_material 'xtal BONDLA CIFIO'
_computing_structure_refinement 'xtal CRYLSQ'
_computing_structure_solution 'xtal GENTAN'
_diffrn_ambient_temperature 293
_diffrn_radiation_type 'Cu K\a'
_diffrn_radiation_wavelength 1.5418
_diffrn_reflns_av_sigmaI/netI .094
_diffrn_reflns_limit_h_max 2
_diffrn_reflns_limit_h_min 0
_diffrn_reflns_limit_k_max 4
_diffrn_reflns_limit_k_min 0
_diffrn_reflns_limit_l_max 12
_diffrn_reflns_limit_l_min 0
_diffrn_reflns_number 92
_diffrn_reflns_theta_max 28.96
_diffrn_reflns_theta_min 5.99
_exptl_absorpt_coefficient_mu 2.549
_exptl_crystal_density_diffrn .56
_exptl_crystal_density_meas 1.234
_exptl_crystal_F_000 216
_refine_diff_density_max .182
_refine_diff_density_min -.182
_refine_ls_extinction_coef 5782(1247)
_refine_ls_extinction_expression 'Eq22 p292 "Cryst. Comp." Munksgaard 1970'
_refine_ls_extinction_method Zachariasen
_refine_ls_goodness_of_fit_all 1.42
_refine_ls_goodness_of_fit_ref .801
_refine_ls_matrix_type full
_refine_ls_number_constraints 0
_refine_ls_number_parameters 16
_refine_ls_number_reflns 81
_refine_ls_number_restraints 0
_refine_ls_R_factor_all .055
_refine_ls_R_factor_gt .045
_refine_ls_shift/su_max 2.032
_refine_ls_shift/su_mean .272
_refine_ls_structure_factor_coef F
_refine_ls_weighting_scheme sigma
_refine_ls_wR_factor_all .114
_refine_ls_wR_factor_ref .061
_reflns_d_resolution_high 1.592
_reflns_d_resolution_low 7.376
_reflns_Friedel_coverage 0
_reflns_limit_h_max 2
_reflns_limit_h_min 0
_reflns_limit_k_max 4
_reflns_limit_k_min 0
_reflns_limit_l_max 12
_reflns_limit_l_min 0
_reflns_number_gt 81
_reflns_number_total 92
_reflns_threshold_expression 'F    >  .00 sig(F   )'
_cod_data_source_file p6122.cif
_cod_data_source_block p6122

loop_
_cod_entry_issue_id
_cod_entry_issue_origin
_cod_entry_issue_severity
_cod_entry_issue_description
1 deposition error
;
 This entry is one of the GNU Xtal software test files. It describes
 a hypothetical structure in an awkward high symmetry. The original
 'p6122.cif' file and a related 'p6122.dat' file that contains a short
 description of the tests in the file header can be found at:
 http://www.iucr.org/__data/iucr/cif/software/xtal/xtal/dat/p6122.cif
;

_cod_original_sg_symbol_Hall p_61_2_(0_0_5)
_cod_original_sg_symbol_H-M P_61_2_2
_cod_original_formula_sum 'C.5 O.25 S.25'
_cod_original_formula_units_Z 24
_cod_database_code 1100919

loop_
_space_group_symop_id
_space_group_symop_operation_xyz
1 +x,+y,+z
2 -x,-y,1/2+z
3 -y,-x,5/6-z
4 +y,+x,1/3-z
5 +x-y,-y,-z
6 -x+y,+y,1/2-z
7 +x,+x-y,1/6-z
8 -x,-x+y,2/3-z
9 -y,+x-y,1/3+z
10 +y,-x+y,5/6+z
11 +x-y,+x,1/6+z
12 -x+y,-x,2/3+z

loop_
_atom_site_label
_atom_site_fract_x
_atom_site_fract_y
_atom_site_fract_z
_atom_site_U_iso_or_equiv
_atom_site_adp_type
_atom_site_calc_flag
_atom_site_calc_attached_atom
_atom_site_occupancy
_atom_site_disorder_assembly
_atom_site_disorder_group
S .2013(4) .7987(4) .91667 .030(6) Uani ? ? 1.00000 ? ?
O .501(2) .501(2) .66667 .082(14) Uani ? ? 1.00000 ? ?
C1 .492(3) .098(3) .0379(11) .03170 Uani ? ? .97(5) ? ?

loop_
_atom_site_aniso_label
_atom_site_aniso_U_11
_atom_site_aniso_U_22
_atom_site_aniso_U_33
_atom_site_aniso_U_12
_atom_site_aniso_U_13
_atom_site_aniso_U_23
S .042(8) .042(8) .011(7) .025(7) -.004(6) -.004(6)
O .087(18) .087(18) .09(2) .060(19) .011(8) -.011(8)
C1 .03170 .03170 .03170 .01585 .00000 .00000

loop_
_atom_type_symbol
_atom_type_description
_atom_type_oxidation_number
_atom_type_number_in_cell
_atom_type_scat_dispersion_real
_atom_type_scat_dispersion_imag
_atom_type_scat_source
S ? 0 6 .319 .557 'Int Tab Vol III p202 Tab. 3.3.1a'
O ? 0 6 .047 .032 'Int Tables Vol IV Tables 2.2B and 2.3.1'
C ? 0 12 .017 .009 'Int Tables Vol IV Tables 2.2B and 2.3.1'

loop_
_geom_angle_atom_site_label_1
_geom_angle_atom_site_label_2
_geom_angle_atom_site_label_3
_geom_angle_site_symmetry_1
_geom_angle_site_symmetry_2
_geom_angle_site_symmetry_3
_geom_angle
_geom_angle_publ_flag
C1 S O . . . 19.35(19) ?
C1 S C1 '2 665' '6 556' '8 665' 134.2(12) ?
C1 O C1 '12 665' . '8 665' 132(2) ?
O C1 S . '8 665' '6 556' 159(2) ?

loop_
_geom_bond_atom_site_label_1
_geom_bond_atom_site_label_2
_geom_bond_site_symmetry_1
_geom_bond_site_symmetry_2
_geom_bond_distance
_geom_bond_publ_flag
C1 S . . 19.42(2) ?
S C1 '6 556' '2 665' 1.70(2) ?
S C1 '6 556' '8 665' 1.70(2) ?
O C1 . '12 665' 1.16(2) ?
O C1 . '8 665' 1.16(2) ?

loop_
_geom_contact_atom_site_label_1
_geom_contact_atom_site_label_2
_geom_contact_distance
_geom_contact_site_symmetry_1
_geom_contact_site_symmetry_2
_geom_contact_publ_flag
S C1 1.70(2) 3 '8 665' ?
S C1 1.70(2) 3 '8 665' ?
S O 2.812(17) 3 . ?
S O 2.812(17) 3 . ?
S O 2.812(17) 3 . ?
S O 2.813(17) 3 . ?
C1 C1 2.11(3) '8 665' '12 665' ?
S O 2.81(3) '6 556' '7 566' ?
S O 2.813(15) '6 556' . ?
C1 C1 3.14(4) '8 665' '2 665' ?
S C1 3.53(4) '6 556' '6 665' ?
S C1 3.53(2) '6 556' '12 665' ?
O C1 4.29(4) . '3 665' ?
O C1 4.29(4) . '2 665' ?
S S 4.514(4) '6 556' '2 674' ?
S S 4.514(4) '6 556' '8 656' ?

loop_
_geom_torsion_atom_site_label_1
_geom_torsion_atom_site_label_2
_geom_torsion_atom_site_label_3
_geom_torsion_atom_site_label_4
_geom_torsion_site_symmetry_1
_geom_torsion_site_symmetry_2
_geom_torsion_site_symmetry_3
_geom_torsion_site_symmetry_4
_geom_torsion
_geom_torsion_publ_flag
C1 S C1 O '2 665' '6 556' '8 665' . -164(6) ?
C1 O C1 S '12 665' . '8 665' '6 556' 7(9) ?
